data_4079864
loop_
_publ_author_name
'Rahaman, S. M. Wahidur'
'Dinda, Shrabani'
'Sinha, Arup'
'Bera, Jitendra K.'

_publ_section_title
;
 A Noninnocent Cyclooctadiene (COD) in the Reaction of an
 &#x201C;Ir(COD)(OAc)&#x201D; Precursor with Imidazolium Salts
;
_journal_issue 1
_journal_name_full Organometallics
_journal_page_first 192
_journal_paper_doi 10.1021/om300982q
_journal_volume 32
_journal_year 2013
_chemical_formula_moiety 'C18 H20 Ir N2, B F4'
_chemical_formula_sum 'C18 H20 B F4 Ir N2'
_chemical_formula_weight 543.37
_chemical_name_systematic
; 
 ? 
;
_space_group_IT_number 15
_symmetry_cell_setting monoclinic
_symmetry_space_group_name_Hall '-C 2yc'
_symmetry_space_group_name_H-M 'C 1 2/c 1'
_atom_sites_solution_hydrogens geom
_atom_sites_solution_primary direct
_atom_sites_solution_secondary difmap
_audit_creation_method SHELXL-97
_cell_angle_alpha 90.00
_cell_angle_beta 107.018(2)
_cell_angle_gamma 90.00
_cell_formula_units_Z 8
_cell_length_a 17.9306(14)
_cell_length_b 11.7882(14)
_cell_length_c 18.5379(17)
_cell_measurement_temperature 100(2)
_cell_volume 3746.8(6)
_computing_cell_refinement 'Bruker SAINT'
_computing_data_collection 'Bruker APEX'
_computing_data_reduction 'Bruker SAINT'
_computing_molecular_graphics ORTEP
_computing_publication_material ciftab
_computing_structure_refinement 'SHELXL-97 (Sheldrick, 1997)'
_computing_structure_solution 'SHELXS-97 (Sheldrick, 1990)'
_diffrn_ambient_temperature 100(2)
_diffrn_measured_fraction_theta_full 0.996
_diffrn_measured_fraction_theta_max 0.996
_diffrn_measurement_device_type 'Bruker SMART APEX'
_diffrn_measurement_method 'omega scans'
_diffrn_radiation_monochromator graphite
_diffrn_radiation_source 'fine-focus sealed tube'
_diffrn_radiation_type MoK\a
_diffrn_radiation_wavelength 0.71073
_diffrn_reflns_av_R_equivalents 0.0401
_diffrn_reflns_av_sigmaI/netI 0.0335
_diffrn_reflns_limit_h_max 21
_diffrn_reflns_limit_h_min -21
_diffrn_reflns_limit_k_max 13
_diffrn_reflns_limit_k_min -13
_diffrn_reflns_limit_l_max 21
_diffrn_reflns_limit_l_min -21
_diffrn_reflns_number 12503
_diffrn_reflns_theta_full 24.71
_diffrn_reflns_theta_max 24.71
_diffrn_reflns_theta_min 2.10
_exptl_absorpt_coefficient_mu 7.168
_exptl_absorpt_correction_T_max 0.2894
_exptl_absorpt_correction_T_min 0.1881
_exptl_absorpt_correction_type empirical
_exptl_absorpt_process_details SADABS
_exptl_crystal_colour yellow
_exptl_crystal_density_diffrn 1.927
_exptl_crystal_density_method 'not measured'
_exptl_crystal_description block
_exptl_crystal_F_000 2080
_exptl_crystal_size_max 0.35
_exptl_crystal_size_mid 0.27
_exptl_crystal_size_min 0.23
_refine_diff_density_max 2.414
_refine_diff_density_min -2.656
_refine_diff_density_rms 0.189
_refine_ls_extinction_method none
_refine_ls_goodness_of_fit_ref 1.185
_refine_ls_hydrogen_treatment constr
_refine_ls_matrix_type full
_refine_ls_number_parameters 216
_refine_ls_number_reflns 3189
_refine_ls_number_restraints 0
_refine_ls_restrained_S_all 1.185
_refine_ls_R_factor_all 0.0428
_refine_ls_R_factor_gt 0.0374
_refine_ls_shift/su_max 0.001
_refine_ls_shift/su_mean 0.000
_refine_ls_structure_factor_coef Fsqd
_refine_ls_weighting_details 'calc w=1/[\s^2^(Fo^2^)+(0.0522P)^2^+5.5996P] where P=(Fo^2^+2Fc^2^)/3'
_refine_ls_weighting_scheme calc
_refine_ls_wR_factor_gt 0.0919
_refine_ls_wR_factor_ref 0.0952
_reflns_number_gt 2759
_reflns_number_total 3189
_reflns_threshold_expression >2sigma(I)
_cod_data_source_file om300982q_si_002.cif
_cod_data_source_block compound3
_cod_depositor_comments
;
The following automatic conversions were performed:

'_symmetry_cell_setting' value 'Monoclinic' changed to 'monoclinic'
according to /home/saulius/struct/CIF-dictionaries/cif_core.dic
dictionary named 'cif_core.dic' version 2.4.2 from 2011-04-26.

Automatic conversion script
Id: cif_fix_values 1891 2012-01-12 08:04:46Z andrius 
;
_cod_original_sg_symbol_H-M C2/c
_cod_database_code 4079864

loop_
_symmetry_equiv_pos_as_xyz
'x, y, z'
'-x, y, -z+1/2'
'x+1/2, y+1/2, z'
'-x+1/2, y+1/2, -z+1/2'
'-x, -y, -z'
'x, -y, z-1/2'
'-x+1/2, -y+1/2, -z'
'x+1/2, -y+1/2, z-1/2'

loop_
_atom_site_label
_atom_site_type_symbol
_atom_site_fract_x
_atom_site_fract_y
_atom_site_fract_z
_atom_site_U_iso_or_equiv
_atom_site_adp_type
_atom_site_occupancy
_atom_site_symmetry_multiplicity
_atom_site_calc_flag
_atom_site_refinement_flags
_atom_site_disorder_assembly
_atom_site_disorder_group
Ir1 Ir 0.153285(14) 0.868664(19) 0.089946(13) 0.02052(13) Uani 1 1 d . . .
C16 C 0.2127(4) 0.8841(5) -0.0408(4) 0.0214(14) Uani 1 1 d . . .
C13 C 0.3978(4) 1.0262(5) 0.0742(4) 0.0263(15) Uani 1 1 d . . .
H13 H 0.4450 1.0571 0.0692 0.032 Uiso 1 1 calc R . .
N2 N 0.1526(3) 0.8373(4) -0.0206(3) 0.0204(11) Uani 1 1 d . . .
C20 C 0.0963(4) 0.7812(5) -0.0745(4) 0.0215(14) Uani 1 1 d . . .
H20 H 0.0543 0.7471 -0.0609 0.026 Uiso 1 1 calc R . .
C17 C 0.2166(4) 0.8776(5) -0.1140(4) 0.0250(15) Uani 1 1 d . . .
H17 H 0.2587 0.9120 -0.1271 0.030 Uiso 1 1 calc R . .
C11 C 0.3154(4) 0.9793(5) 0.1489(4) 0.0237(14) Uani 1 1 d . . .
H11 H 0.3062 0.9785 0.1969 0.028 Uiso 1 1 calc R . .
C12 C 0.3845(4) 1.0231(5) 0.1433(4) 0.0246(15) Uani 1 1 d . . .
H12 H 0.4225 1.0510 0.1868 0.030 Uiso 1 1 calc R . .
C14 C 0.3414(4) 0.9834(5) 0.0112(4) 0.0257(15) Uiso 1 1 d . . .
H14 H 0.3490 0.9855 -0.0374 0.031 Uiso 1 1 calc R . .
N1 N 0.2602(3) 0.9372(4) 0.0889(3) 0.0205(12) Uani 1 1 d . . .
C1 C 0.0304(4) 0.8580(5) 0.0686(4) 0.0281(16) Uani 1 1 d . . .
H1 H 0.0003 0.8572 0.0139 0.034 Uiso 1 1 calc R . .
C19 C 0.0985(4) 0.7728(5) -0.1476(4) 0.0258(15) Uani 1 1 d . . .
H19 H 0.0582 0.7336 -0.1839 0.031 Uiso 1 1 calc R . .
C2 C 0.0648(4) 0.7524(6) 0.0966(4) 0.0259(15) Uani 1 1 d . . .
H2 H 0.0548 0.6907 0.0579 0.031 Uiso 1 1 calc R . .
C18 C 0.1590(4) 0.8211(6) -0.1682(4) 0.0254(15) Uani 1 1 d . . .
H18 H 0.1612 0.8157 -0.2186 0.030 Uiso 1 1 calc R . .
C15 C 0.2736(4) 0.9375(5) 0.0215(4) 0.0200(14) Uani 1 1 d . . .
C6 C 0.1428(5) 0.9673(8) 0.1826(5) 0.048(2) Uani 1 1 d . . .
H6 H 0.1806 1.0318 0.1958 0.058 Uiso 1 1 calc R . .
C3 C 0.0744(5) 0.7113(6) 0.1754(4) 0.042(2) Uani 1 1 d . . .
H3A H 0.0232 0.7163 0.1853 0.050 Uiso 1 1 calc R . .
H3B H 0.0893 0.6302 0.1782 0.050 Uiso 1 1 calc R . .
C8 C -0.0001(4) 0.9408(7) 0.1155(5) 0.0390(19) Uani 1 1 d . . .
H8A H -0.0341 0.9964 0.0812 0.047 Uiso 1 1 calc R . .
H8B H -0.0328 0.8986 0.1411 0.047 Uiso 1 1 calc R . .
C4 C 0.1301(8) 0.7703(11) 0.2335(8) 0.090(4) Uiso 1 1 d . . .
H4A H 0.1678 0.7142 0.2632 0.108 Uiso 1 1 calc R . .
H4B H 0.1026 0.8037 0.2676 0.108 Uiso 1 1 calc R . .
C7 C 0.0593(8) 1.0024(12) 0.1721(8) 0.093(4) Uiso 1 1 d . . .
H7A H 0.0482 0.9941 0.2212 0.112 Uiso 1 1 calc R . .
H7B H 0.0543 1.0840 0.1588 0.112 Uiso 1 1 calc R . .
C5 C 0.1755(5) 0.8634(6) 0.2096(5) 0.0391(19) Uiso 1 1 d . . .
H5 H 0.2319 0.8667 0.2390 0.047 Uiso 1 1 calc R . .
F1 F -0.0535(3) 0.6201(4) -0.0725(2) 0.0462(12) Uani 1 1 d . A .
F3 F -0.1580(3) 0.5474(5) -0.1608(3) 0.0541(14) Uani 1 1 d . A .
F2 F -0.0574(3) 0.6137(5) -0.1965(3) 0.0565(14) Uani 1 1 d . A .
F4 F -0.1364(5) 0.7349(5) -0.1586(3) 0.089(2) Uani 1 1 d . A 2
B1 B -0.1005(5) 0.6298(6) -0.1468(5) 0.0308(19) Uani 1 1 d . . .

loop_
_atom_site_aniso_label
_atom_site_aniso_U_11
_atom_site_aniso_U_22
_atom_site_aniso_U_33
_atom_site_aniso_U_23
_atom_site_aniso_U_13
_atom_site_aniso_U_12
Ir1 0.02046(18) 0.02209(18) 0.02024(18) -0.00086(10) 0.00786(12) -0.00244(10)
C16 0.025(4) 0.013(3) 0.027(4) 0.000(3) 0.008(3) 0.000(3)
C13 0.027(4) 0.025(4) 0.029(4) 0.000(3) 0.011(3) -0.005(3)
N2 0.021(3) 0.020(3) 0.019(3) -0.002(2) 0.003(2) 0.000(2)
C20 0.016(3) 0.024(3) 0.023(4) -0.001(3) 0.003(3) 0.002(3)
C17 0.025(4) 0.028(4) 0.024(4) -0.002(3) 0.010(3) 0.003(3)
C11 0.027(4) 0.022(3) 0.022(4) -0.002(3) 0.008(3) 0.000(3)
C12 0.021(4) 0.022(3) 0.026(4) -0.004(3) 0.000(3) -0.005(3)
N1 0.022(3) 0.017(3) 0.022(3) -0.002(2) 0.008(2) -0.006(2)
C1 0.021(4) 0.033(4) 0.031(4) -0.002(3) 0.008(3) -0.002(3)
C19 0.031(4) 0.019(3) 0.027(4) -0.003(3) 0.008(3) 0.002(3)
C2 0.019(3) 0.029(4) 0.030(4) -0.004(3) 0.009(3) -0.005(3)
C18 0.031(4) 0.025(4) 0.021(4) 0.001(3) 0.008(3) 0.007(3)
C15 0.024(3) 0.016(3) 0.019(3) 0.001(2) 0.005(3) 0.001(3)
C6 0.028(4) 0.075(6) 0.049(5) -0.045(5) 0.023(4) -0.017(4)
C3 0.061(6) 0.026(4) 0.036(5) -0.003(3) 0.011(4) -0.020(4)
C8 0.033(4) 0.045(5) 0.042(5) -0.010(4) 0.016(4) 0.006(3)
F1 0.037(3) 0.074(3) 0.024(2) 0.006(2) 0.004(2) -0.021(2)
F3 0.045(3) 0.087(4) 0.029(3) 0.002(2) 0.008(2) -0.030(3)
F2 0.043(3) 0.093(4) 0.036(3) -0.004(3) 0.016(2) -0.019(3)
F4 0.166(7) 0.055(4) 0.049(4) 0.018(3) 0.036(4) 0.037(4)
B1 0.036(5) 0.031(5) 0.026(4) 0.001(3) 0.010(4) -0.010(3)

loop_
_atom_type_symbol
_atom_type_description
_atom_type_scat_dispersion_real
_atom_type_scat_dispersion_imag
_atom_type_scat_source
C C 0.0033 0.0016 'International Tables Vol C Tables 4.2.6.8 and 6.1.1.4'
H H 0.0000 0.0000 'International Tables Vol C Tables 4.2.6.8 and 6.1.1.4'
N N 0.0061 0.0033 'International Tables Vol C Tables 4.2.6.8 and 6.1.1.4'
Ir Ir -1.4442 7.9887 'International Tables Vol C Tables 4.2.6.8 and 6.1.1.4'
B B 0.0013 0.0007 'International Tables Vol C Tables 4.2.6.8 and 6.1.1.4'
F F 0.0171 0.0103 'International Tables Vol C Tables 4.2.6.8 and 6.1.1.4'

loop_
_geom_angle_atom_site_label_1
_geom_angle_atom_site_label_2
_geom_angle_atom_site_label_3
_geom_angle
N2 Ir1 N1 78.5(2)
N2 Ir1 C2 98.8(2)
N1 Ir1 C2 162.4(2)
N2 Ir1 C1 95.7(3)
N1 Ir1 C1 158.0(2)
C2 Ir1 C1 39.0(3)
N2 Ir1 C6 156.4(3)
N1 Ir1 C6 95.4(3)
C2 Ir1 C6 93.6(3)
C1 Ir1 C6 81.4(3)
N2 Ir1 C5 164.5(3)
N1 Ir1 C5 97.4(3)
C2 Ir1 C5 80.6(3)
C1 Ir1 C5 93.4(3)
C6 Ir1 C5 38.0(3)
N2 C16 C17 121.4(6)
N2 C16 C15 115.0(6)
C17 C16 C15 123.5(6)
C12 C13 C14 119.3(6)
C16 N2 C20 118.1(6)
C16 N2 Ir1 115.0(4)
C20 N2 Ir1 126.7(4)
N2 C20 C19 122.0(6)
C16 C17 C18 119.9(6)
N1 C11 C12 122.4(6)
C13 C12 C11 119.3(6)
C15 C14 C13 118.2(6)
C11 N1 C15 118.6(5)
C11 N1 Ir1 126.2(4)
C15 N1 Ir1 115.2(4)
C2 C1 C8 123.3(7)
C2 C1 Ir1 70.6(4)
C8 C1 Ir1 112.6(5)
C20 C19 C18 119.8(6)
C1 C2 C3 123.5(7)
C1 C2 Ir1 70.5(4)
C3 C2 Ir1 112.9(5)
C19 C18 C17 118.7(6)
N1 C15 C14 122.0(6)
N1 C15 C16 115.7(6)
C14 C15 C16 122.3(6)
C5 C6 C7 125.9(9)
C5 C6 Ir1 71.4(5)
C7 C6 Ir1 111.4(6)
C4 C3 C2 115.8(8)
C7 C8 C1 115.3(8)
C3 C4 C5 117.0(10)
C8 C7 C6 116.4(10)
C6 C5 C4 122.8(9)
C6 C5 Ir1 70.7(5)
C4 C5 Ir1 111.9(7)
F2 B1 F3 108.1(6)
F2 B1 F4 110.0(7)
F3 B1 F4 108.2(8)
F2 B1 F1 110.8(7)
F3 B1 F1 109.3(6)
F4 B1 F1 110.5(7)

loop_
_geom_bond_atom_site_label_1
_geom_bond_atom_site_label_2
_geom_bond_distance
Ir1 N2 2.078(5)
Ir1 N1 2.086(5)
Ir1 C2 2.127(6)
Ir1 C1 2.126(7)
Ir1 C6 2.127(7)
Ir1 C5 2.137(9)
C16 N2 1.357(9)
C16 C17 1.382(10)
C16 C15 1.478(9)
C13 C12 1.371(10)
C13 C14 1.396(10)
N2 C20 1.365(8)
C20 C19 1.371(10)
C17 C18 1.383(10)
C11 N1 1.348(8)
C11 C12 1.373(10)
C14 C15 1.394(9)
N1 C15 1.340(8)
C1 C2 1.418(9)
C1 C8 1.512(10)
C19 C18 1.375(10)
C2 C3 1.501(10)
C6 C5 1.387(12)
C6 C7 1.511(15)
C3 C4 1.418(14)
C8 C7 1.453(15)
C4 C5 1.509(14)
F1 B1 1.392(10)
F3 B1 1.384(9)
F2 B1 1.379(10)
F4 B1 1.384(10)

loop_
_platon_squeeze_void_nr
_platon_squeeze_void_average_x
_platon_squeeze_void_average_y
_platon_squeeze_void_average_z
_platon_squeeze_void_volume
_platon_squeeze_void_count_electrons
_platon_squeeze_void_content
1 0.250 0.250 0.000 109 59 ' '
2 0.750 0.250 0.500 109 59 ' '
3 0.250 0.750 0.500 109 59 ' '
4 0.750 0.750 0.000 109 59 ' '
